data_2239710
loop_
_publ_author_name
'Al-Omary, Fatmah A. M.'
'Ghabbour, Hazem A.'
'El-Emam, Ali A.'
'Chidan Kumar, C. S.'
'Fun, Hoong-Kun'

_publ_section_title
;
 3-(Adamantan-1-yl)-4-benzyl-1<i>H</i>-1,2,4-triazole-5(4<i>H</i>)-thione
;
_journal_coeditor_code SJ5408
_journal_issue 7
_journal_name_full 'Acta Crystallographica Section E'
_journal_page_first o766
_journal_page_last o767
_journal_paper_doi 10.1107/S1600536814013257
_journal_volume 70
_journal_year 2014
_chemical_formula_iupac 'C19 H23 N3 S'
_chemical_formula_moiety 'C19 H23 N3 S'
_chemical_formula_sum 'C19 H23 N3 S'
_chemical_formula_weight 325.46
_chemical_name_systematic
;
3-(Adamantan-1-yl)-4-benzyl-1<i>H</i>-1,2,4-triazole-5(4<i>H</i>)-thione
;
_space_group_IT_number 2
_symmetry_cell_setting triclinic
_symmetry_space_group_name_Hall '-P 1'
_symmetry_space_group_name_H-M 'P -1'
_atom_sites_solution_hydrogens geom
_atom_sites_solution_primary direct
_atom_sites_solution_secondary difmap
_audit_creation_method SHELXL-97
_cell_angle_alpha 67.1806(13)
_cell_angle_beta 72.9688(13)
_cell_angle_gamma 70.0695(14)
_cell_formula_units_Z 2
_cell_length_a 7.6407(4)
_cell_length_b 10.5150(5)
_cell_length_c 12.3434(5)
_cell_measurement_reflns_used 9608
_cell_measurement_temperature 293(2)
_cell_measurement_theta_max 30.56
_cell_measurement_theta_min 2.89
_cell_volume 844.42(7)
_computing_cell_refinement 'SAINT (Bruker, 2009)'
_computing_data_collection 'APEX2 (Bruker, 2009)'
_computing_data_reduction 'SAINT (Bruker, 2009)'
_computing_molecular_graphics 'SHELXTL (Sheldrick, 2008)'
_computing_publication_material
;
SHELXTL (Sheldrick, 2008) and PLATON (Spek, 2009)
;
_computing_structure_refinement 'SHELXL97 (Sheldrick, 2008)'
_computing_structure_solution 'SHELXS97 (Sheldrick, 2008)'
_diffrn_ambient_temperature 293(2)
_diffrn_measured_fraction_theta_full 0.997
_diffrn_measured_fraction_theta_max 0.997
_diffrn_measurement_device_type 'Bruker APEXII CCD'
_diffrn_measurement_method '\f and \w scans'
_diffrn_radiation_monochromator graphite
_diffrn_radiation_source 'fine-focus sealed tube'
_diffrn_radiation_type MoK\a
_diffrn_radiation_wavelength 0.71073
_diffrn_reflns_av_R_equivalents 0.0289
_diffrn_reflns_av_sigmaI/netI 0.0134
_diffrn_reflns_limit_h_max 10
_diffrn_reflns_limit_h_min -10
_diffrn_reflns_limit_k_max 15
_diffrn_reflns_limit_k_min -15
_diffrn_reflns_limit_l_max 17
_diffrn_reflns_limit_l_min -17
_diffrn_reflns_number 43581
_diffrn_reflns_theta_full 30.56
_diffrn_reflns_theta_max 30.56
_diffrn_reflns_theta_min 2.17
_diffrn_standards_number 0
_exptl_absorpt_coefficient_mu 0.195
_exptl_absorpt_correction_T_max 0.9365
_exptl_absorpt_correction_T_min 0.8913
_exptl_absorpt_correction_type multi-scan
_exptl_absorpt_process_details '(<i>SADABS</i>; Bruker, 2009)'
_exptl_crystal_colour colourless
_exptl_crystal_density_diffrn 1.280
_exptl_crystal_density_method 'not measured'
_exptl_crystal_description block
_exptl_crystal_F_000 348
_exptl_crystal_size_max 0.60
_exptl_crystal_size_mid 0.48
_exptl_crystal_size_min 0.34
_refine_diff_density_max 0.308
_refine_diff_density_min -0.560
_refine_ls_extinction_method none
_refine_ls_goodness_of_fit_ref 1.081
_refine_ls_hydrogen_treatment mixed
_refine_ls_matrix_type full
_refine_ls_number_parameters 212
_refine_ls_number_reflns 5166
_refine_ls_number_restraints 0
_refine_ls_restrained_S_all 1.081
_refine_ls_R_factor_all 0.0500
_refine_ls_R_factor_gt 0.0461
_refine_ls_shift/su_max 0.001
_refine_ls_shift/su_mean 0.000
_refine_ls_structure_factor_coef Fsqd
_refine_ls_weighting_details 'calc w=1/[\s^2^(Fo^2^)+(0.0747P)^2^+0.1424P] where P=(Fo^2^+2Fc^2^)/3'
_refine_ls_weighting_scheme calc
_refine_ls_wR_factor_gt 0.1231
_refine_ls_wR_factor_ref 0.1266
_reflns_number_gt 4651
_reflns_number_total 5166
_reflns_threshold_expression I>2\s(I)
_cod_data_source_file sj5408sup1.cif
_cod_data_source_block I
_cod_database_code 2239710
_cod_database_fobs_code 2239710

loop_
_symmetry_equiv_pos_as_xyz
'x, y, z'
'-x, -y, -z'

loop_
_atom_site_type_symbol
_atom_site_label
_atom_site_fract_x
_atom_site_fract_y
_atom_site_fract_z
_atom_site_U_iso_or_equiv
_atom_site_adp_type
_atom_site_calc_flag
_atom_site_refinement_flags
_atom_site_occupancy
_atom_site_symmetry_multiplicity
S S1 1.05370(4) 0.44991(3) 0.32578(3) 0.03965(10) Uani d . 1 1
N N1 0.70863(12) 0.63160(9) 0.28216(7) 0.02792(16) Uani d . 1 1
N N2 0.74865(14) 0.58334(11) 0.45903(8) 0.0360(2) Uani d . 1 1
N N3 0.57266(14) 0.67716(11) 0.45231(8) 0.0359(2) Uani d . 1 1
C C1 0.75626(15) 0.49115(13) 0.03402(10) 0.0363(2) Uani d . 1 1
H H1A 0.8142 0.5555 -0.0302 0.044 Uiso calc R 1 1
C C2 0.71844(19) 0.38114(15) 0.01658(13) 0.0471(3) Uani d . 1 1
H H2A 0.7512 0.3719 -0.0593 0.057 Uiso calc R 1 1
C C3 0.6325(2) 0.28550(15) 0.11137(15) 0.0522(3) Uani d . 1 1
H H3A 0.6073 0.2118 0.0995 0.063 Uiso calc R 1 1
C C4 0.5840(2) 0.29922(14) 0.22381(14) 0.0497(3) Uani d . 1 1
H H4A 0.5253 0.2349 0.2876 0.060 Uiso calc R 1 1
C C5 0.62220(17) 0.40876(12) 0.24249(10) 0.0390(2) Uani d . 1 1
H H5A 0.5903 0.4169 0.3187 0.047 Uiso calc R 1 1
C C6 0.70774(13) 0.50549(10) 0.14754(8) 0.02895(19) Uani d . 1 1
C C7 0.75127(15) 0.62875(11) 0.15983(8) 0.03048(19) Uani d . 1 1
H H7A 0.8846 0.6242 0.1282 0.037 Uiso calc R 1 1
H H7B 0.6793 0.7175 0.1113 0.037 Uiso calc R 1 1
C C8 0.83679(14) 0.55430(10) 0.35740(9) 0.03030(19) Uani d . 1 1
C C9 0.54907(13) 0.70511(10) 0.34398(8) 0.02803(18) Uani d . 1 1
C C10 0.37568(13) 0.81094(10) 0.29687(8) 0.02757(18) Uani d . 1 1
C C11 0.22454(18) 0.84649(16) 0.40233(11) 0.0460(3) Uani d . 1 1
H H11A 0.1894 0.7604 0.4584 0.055 Uiso calc R 1 1
H H11B 0.2761 0.8830 0.4439 0.055 Uiso calc R 1 1
C C12 0.04846(19) 0.95844(17) 0.35680(13) 0.0513(3) Uani d . 1 1
H H12A -0.0461 0.9806 0.4247 0.062 Uiso calc R 1 1
C C13 0.1044(2) 1.09463(16) 0.26935(19) 0.0642(4) Uani d . 1 1
H H13A 0.1566 1.1326 0.3094 0.077 Uiso calc R 1 1
H H13B -0.0065 1.1663 0.2411 0.077 Uiso calc R 1 1
C C14 0.2523(2) 1.05937(13) 0.16312(15) 0.0553(4) Uani d . 1 1
H H14A 0.2873 1.1465 0.1064 0.066 Uiso calc R 1 1
C C15 0.1686(2) 0.99973(17) 0.10091(13) 0.0546(3) Uani d . 1 1
H H15A 0.0585 1.0705 0.0709 0.065 Uiso calc R 1 1
H H15B 0.2614 0.9773 0.0336 0.065 Uiso calc R 1 1
C C16 0.11210(18) 0.86562(14) 0.18917(12) 0.0436(3) Uani d . 1 1
H H16A 0.0581 0.8279 0.1488 0.052 Uiso calc R 1 1
C C17 0.28778(16) 0.75284(12) 0.23410(11) 0.0380(2) Uani d . 1 1
H H17A 0.3800 0.7290 0.1672 0.046 Uiso calc R 1 1
H H17B 0.2524 0.6667 0.2897 0.046 Uiso calc R 1 1
C C18 0.42886(18) 0.94874(12) 0.20848(12) 0.0428(3) Uani d . 1 1
H H18A 0.4818 0.9870 0.2479 0.051 Uiso calc R 1 1
H H18B 0.5239 0.9277 0.1415 0.051 Uiso calc R 1 1
C C19 -0.03504(18) 0.90065(16) 0.29388(14) 0.0499(3) Uani d . 1 1
H H19A -0.1464 0.9712 0.2654 0.060 Uiso calc R 1 1
H H19B -0.0728 0.8153 0.3493 0.060 Uiso calc R 1 1
H H1N2 0.798(3) 0.5628(19) 0.5188(16) 0.056(5) Uiso d . 1 1

loop_
_atom_site_aniso_label
_atom_site_aniso_U_11
_atom_site_aniso_U_22
_atom_site_aniso_U_33
_atom_site_aniso_U_12
_atom_site_aniso_U_13
_atom_site_aniso_U_23
S1 0.03414(15) 0.04240(16) 0.04517(17) 0.00090(11) -0.01292(11) -0.02211(12)
N1 0.0301(4) 0.0295(4) 0.0249(3) -0.0049(3) -0.0058(3) -0.0114(3)
N2 0.0363(4) 0.0423(5) 0.0276(4) -0.0032(4) -0.0107(3) -0.0118(3)
N3 0.0351(4) 0.0435(5) 0.0264(4) -0.0027(4) -0.0068(3) -0.0140(3)
C1 0.0341(5) 0.0463(6) 0.0330(5) -0.0067(4) -0.0059(4) -0.0208(4)
C2 0.0439(6) 0.0582(7) 0.0537(7) -0.0057(5) -0.0127(5) -0.0368(6)
C3 0.0468(7) 0.0482(7) 0.0780(9) -0.0082(5) -0.0187(6) -0.0355(7)
C4 0.0485(7) 0.0399(6) 0.0619(8) -0.0167(5) -0.0066(6) -0.0158(5)
C5 0.0414(6) 0.0381(5) 0.0367(5) -0.0109(4) -0.0020(4) -0.0144(4)
C6 0.0261(4) 0.0323(4) 0.0295(4) -0.0029(3) -0.0052(3) -0.0149(3)
C7 0.0348(5) 0.0337(5) 0.0238(4) -0.0092(4) -0.0022(3) -0.0122(3)
C8 0.0327(4) 0.0295(4) 0.0302(4) -0.0067(3) -0.0087(3) -0.0103(3)
C9 0.0301(4) 0.0295(4) 0.0242(4) -0.0063(3) -0.0044(3) -0.0101(3)
C10 0.0292(4) 0.0276(4) 0.0256(4) -0.0053(3) -0.0050(3) -0.0101(3)
C11 0.0372(5) 0.0618(7) 0.0336(5) 0.0026(5) -0.0053(4) -0.0240(5)
C12 0.0377(6) 0.0647(8) 0.0516(7) 0.0076(5) -0.0096(5) -0.0357(6)
C13 0.0572(8) 0.0428(7) 0.1067(13) 0.0107(6) -0.0372(9) -0.0429(8)
C14 0.0536(7) 0.0294(5) 0.0729(9) -0.0095(5) -0.0244(7) 0.0022(5)
C15 0.0523(7) 0.0577(8) 0.0418(6) -0.0021(6) -0.0200(6) -0.0058(6)
C16 0.0399(6) 0.0473(6) 0.0527(7) -0.0034(5) -0.0192(5) -0.0243(5)
C17 0.0377(5) 0.0351(5) 0.0480(6) -0.0052(4) -0.0136(4) -0.0199(4)
C18 0.0402(6) 0.0310(5) 0.0536(7) -0.0126(4) -0.0123(5) -0.0043(4)
C19 0.0324(5) 0.0551(7) 0.0610(8) -0.0069(5) -0.0090(5) -0.0207(6)

loop_
_atom_type_symbol
_atom_type_description
_atom_type_scat_dispersion_real
_atom_type_scat_dispersion_imag
_atom_type_scat_source
C C 0.0033 0.0016 'International Tables Vol C Tables 4.2.6.8 and 6.1.1.4'
H H 0.0000 0.0000 'International Tables Vol C Tables 4.2.6.8 and 6.1.1.4'
N N 0.0061 0.0033 'International Tables Vol C Tables 4.2.6.8 and 6.1.1.4'
S S 0.1246 0.1234 'International Tables Vol C Tables 4.2.6.8 and 6.1.1.4'

loop_
_geom_angle_atom_site_label_1
_geom_angle_atom_site_label_2
_geom_angle_atom_site_label_3
_geom_angle
C8 N1 C9 108.06(8)
C8 N1 C7 121.22(8)
C9 N1 C7 130.71(8)
C8 N2 N3 113.41(9)
C8 N2 H1N2 126.3(12)
N3 N2 H1N2 119.1(12)
C9 N3 N2 104.79(8)
C2 C1 C6 120.22(11)
C2 C1 H1A 119.9
C6 C1 H1A 119.9
C3 C2 C1 120.15(11)
C3 C2 H2A 119.9
C1 C2 H2A 119.9
C2 C3 C4 119.91(11)
C2 C3 H3A 120.0
C4 C3 H3A 120.0
C3 C4 C5 120.43(12)
C3 C4 H4A 119.8
C5 C4 H4A 119.8
C6 C5 C4 119.92(11)
C6 C5 H5A 120.0
C4 C5 H5A 120.0
C5 C6 C1 119.36(10)
C5 C6 C7 123.23(9)
C1 C6 C7 117.40(9)
N1 C7 C6 114.42(8)
N1 C7 H7A 108.7
C6 C7 H7A 108.7
N1 C7 H7B 108.7
C6 C7 H7B 108.7
H7A C7 H7B 107.6
N2 C8 N1 103.79(9)
N2 C8 S1 129.01(8)
N1 C8 S1 127.19(8)
N3 C9 N1 109.93(9)
N3 C9 C10 122.14(9)
N1 C9 C10 127.80(8)
C9 C10 C11 108.87(8)
C9 C10 C18 109.22(8)
C11 C10 C18 108.93(10)
C9 C10 C17 112.77(8)
C11 C10 C17 107.69(9)
C18 C10 C17 109.28(9)
C12 C11 C10 110.21(10)
C12 C11 H11A 109.6
C10 C11 H11A 109.6
C12 C11 H11B 109.6
C10 C11 H11B 109.6
H11A C11 H11B 108.1
C19 C12 C13 109.53(12)
C19 C12 C11 109.84(11)
C13 C12 C11 109.41(12)
C19 C12 H12A 109.3
C13 C12 H12A 109.3
C11 C12 H12A 109.3
C12 C13 C14 109.13(10)
C12 C13 H13A 109.9
C14 C13 H13A 109.9
C12 C13 H13B 109.9
C14 C13 H13B 109.9
H13A C13 H13B 108.3
C15 C14 C18 109.88(12)
C15 C14 C13 109.38(12)
C18 C14 C13 109.37(13)
C15 C14 H14A 109.4
C18 C14 H14A 109.4
C13 C14 H14A 109.4
C16 C15 C14 109.44(11)
C16 C15 H15A 109.8
C14 C15 H15A 109.8
C16 C15 H15B 109.8
C14 C15 H15B 109.8
H15A C15 H15B 108.2
C19 C16 C15 109.94(11)
C19 C16 C17 109.96(11)
C15 C16 C17 109.53(10)
C19 C16 H16A 109.1
C15 C16 H16A 109.1
C17 C16 H16A 109.1
C16 C17 C10 109.85(9)
C16 C17 H17A 109.7
C10 C17 H17A 109.7
C16 C17 H17B 109.7
C10 C17 H17B 109.7
H17A C17 H17B 108.2
C14 C18 C10 109.81(9)
C14 C18 H18A 109.7
C10 C18 H18A 109.7
C14 C18 H18B 109.7
C10 C18 H18B 109.7
H18A C18 H18B 108.2
C12 C19 C16 109.24(10)
C12 C19 H19A 109.8
C16 C19 H19A 109.8
C12 C19 H19B 109.8
C16 C19 H19B 109.8
H19A C19 H19B 108.3

loop_
_geom_bond_atom_site_label_1
_geom_bond_atom_site_label_2
_geom_bond_distance
S1 C8 1.6784(10)
N1 C8 1.3735(12)
N1 C9 1.3915(12)
N1 C7 1.4586(12)
N2 C8 1.3351(13)
N2 N3 1.3732(13)
N2 H1N2 0.846(19)
N3 C9 1.3065(12)
C1 C2 1.3876(16)
C1 C6 1.3946(13)
C1 H1A 0.9300
C2 C3 1.378(2)
C2 H2A 0.9300
C3 C4 1.379(2)
C3 H3A 0.9300
C4 C5 1.3929(17)
C4 H4A 0.9300
C5 C6 1.3840(15)
C5 H5A 0.9300
C6 C7 1.5131(13)
C7 H7A 0.9700
C7 H7B 0.9700
C9 C10 1.5086(13)
C10 C11 1.5396(14)
C10 C18 1.5396(14)
C10 C17 1.5415(14)
C11 C12 1.5368(18)
C11 H11A 0.9700
C11 H11B 0.9700
C12 C19 1.517(2)
C12 C13 1.532(3)
C12 H12A 0.9800
C13 C14 1.535(3)
C13 H13A 0.9700
C13 H13B 0.9700
C14 C15 1.525(2)
C14 C18 1.5344(18)
C14 H14A 0.9800
C15 C16 1.520(2)
C15 H15A 0.9700
C15 H15B 0.9700
C16 C19 1.5185(19)
C16 C17 1.5351(16)
C16 H16A 0.9800
C17 H17A 0.9700
C17 H17B 0.9700
C18 H18A 0.9700
C18 H18B 0.9700
C19 H19A 0.9700
C19 H19B 0.9700

loop_
_geom_hbond_atom_site_label_D
_geom_hbond_atom_site_label_H
_geom_hbond_atom_site_label_A
_geom_hbond_site_symmetry_A
_geom_hbond_distance_DH
_geom_hbond_distance_HA
_geom_hbond_distance_DA
_geom_hbond_angle_DHA
_geom_hbond_publ_flag
N2 H1N2 S1 2_766 0.85(2) 2.44(2) 3.2753(11) 169.1(18) yes
C19 H19B Cg1 1_455 0.9700 2.85 3.7885(17) 141 yes

loop_
_geom_torsion_atom_site_label_1
_geom_torsion_atom_site_label_2
_geom_torsion_atom_site_label_3
_geom_torsion_atom_site_label_4
_geom_torsion
C8 N2 N3 C9 1.25(13)
C6 C1 C2 C3 0.06(19)
C1 C2 C3 C4 0.0(2)
C2 C3 C4 C5 -0.4(2)
C3 C4 C5 C6 0.7(2)
C4 C5 C6 C1 -0.56(17)
C4 C5 C6 C7 179.01(11)
C2 C1 C6 C5 0.21(16)
C2 C1 C6 C7 -179.39(10)
C8 N1 C7 C6 85.08(11)
C9 N1 C7 C6 -95.63(12)
C5 C6 C7 N1 4.38(14)
C1 C6 C7 N1 -176.04(9)
N3 N2 C8 N1 -1.21(12)
N3 N2 C8 S1 178.19(8)
C9 N1 C8 N2 0.70(11)
C7 N1 C8 N2 -179.87(9)
C9 N1 C8 S1 -178.72(7)
C7 N1 C8 S1 0.71(14)
N2 N3 C9 N1 -0.74(11)
N2 N3 C9 C10 -176.86(9)
C8 N1 C9 N3 0.04(11)
C7 N1 C9 N3 -179.32(10)
C8 N1 C9 C10 175.88(9)
C7 N1 C9 C10 -3.48(16)
N3 C9 C10 C11 -13.20(14)
N1 C9 C10 C11 171.41(10)
N3 C9 C10 C18 105.64(11)
N1 C9 C10 C18 -69.75(12)
N3 C9 C10 C17 -132.65(10)
N1 C9 C10 C17 51.96(13)
C9 C10 C11 C12 177.91(10)
C18 C10 C11 C12 58.90(14)
C17 C10 C11 C12 -59.52(13)
C10 C11 C12 C19 60.43(15)
C10 C11 C12 C13 -59.83(15)
C19 C12 C13 C14 -60.12(15)
C11 C12 C13 C14 60.33(15)
C12 C13 C14 C15 59.48(15)
C12 C13 C14 C18 -60.91(15)
C18 C14 C15 C16 60.57(16)
C13 C14 C15 C16 -59.51(15)
C14 C15 C16 C19 60.18(14)
C14 C15 C16 C17 -60.75(14)
C19 C16 C17 C10 -60.82(13)
C15 C16 C17 C10 60.09(13)
C9 C10 C17 C16 179.74(9)
C11 C10 C17 C16 59.61(12)
C18 C10 C17 C16 -58.58(12)
C15 C14 C18 C10 -59.41(15)
C13 C14 C18 C10 60.67(14)
C9 C10 C18 C14 -178.04(10)
C11 C10 C18 C14 -59.25(14)
C17 C10 C18 C14 58.16(13)
C13 C12 C19 C16 60.51(14)
C11 C12 C19 C16 -59.68(15)
C15 C16 C19 C12 -60.60(14)
C17 C16 C19 C12 60.06(14)
